data_1526521
loop_
_publ_author_name
'Kameswari, U.'
'Sleight, A.W.'
'Evans, J.S.O.'

_publ_section_title
;
 Rapid synthesis of Zr W2 O8 and related phases, and structure refinement
 of Zr W Mo O8
;
_journal_name_full 'International Journal of Inorganic Materials'
_journal_page_first 333
_journal_page_last 337
_journal_volume 2
_journal_year 2000
_chemical_formula_sum 'Mo1.023 O8 W0.977 Zr'
_chemical_name_systematic 'Zr (W0.977 Mo1.023) O8'
_space_group_IT_number 205
_symmetry_space_group_name_Hall '-P 2ac 2ab 3'
_symmetry_space_group_name_H-M 'P a -3'
_cell_angle_alpha 90
_cell_angle_beta 90
_cell_angle_gamma 90
_cell_formula_units_Z 4
_cell_length_a 9.14
_cell_length_b 9.14
_cell_length_c 9.14
_cell_volume 763.552
_citation_journal_id_ASTM IJIMCR
_cod_data_source_file Kameswari_IJIMCR_2000_118.cif
_cod_data_source_block Mo1.023O8W0.977Zr1
_cod_original_formula_sum 'Mo1.023 O8 W0.977 Zr1'
_cod_database_code 1526521

loop_
_symmetry_equiv_pos_as_xyz
x,y,z
-x+1/2,-y,z+1/2
x+1/2,-y+1/2,-z
-x,y+1/2,-z+1/2
z,x,y
-z+1/2,-x,y+1/2
z+1/2,-x+1/2,-y
-z,x+1/2,-y+1/2
y,z,x
y+1/2,-z+1/2,-x
-y,z+1/2,-x+1/2
-y+1/2,-z,x+1/2
-x,-y,-z
x-1/2,y,-z-1/2
-x-1/2,y-1/2,z
x,-y-1/2,z-1/2
-z,-x,-y
z-1/2,x,-y-1/2
-z-1/2,x-1/2,y
z,-x-1/2,y-1/2
-y,-z,-x
-y-1/2,z-1/2,x
y,-z-1/2,x-1/2
y-1/2,z,-x-1/2

loop_
_atom_site_label
_atom_site_type_symbol
_atom_site_fract_x
_atom_site_fract_y
_atom_site_fract_z
_atom_site_occupancy
_atom_site_U_iso_or_equiv
Zr1 Zr+4 0 0 0 1 0.0
O2 O-2 0.5 0.5 0.5 1 0.0
W2 W+6 0.6034 0.6034 0.6034 0.244 0.0
W1 W+6 0.3381 0.3381 0.3381 0.244 0.0
O1 O-2 0.209 0.4326 0.444 0.833 0.0
Mo1 Mo+6 0.3381 0.3381 0.3381 0.256 0.0
Mo2 Mo+6 0.6034 0.6034 0.6034 0.256 0.0
O3 O-2 0.2326 0.2326 0.2326 1 0.0
